data_4516191
loop_
_publ_author_name
'Dey, Amrita'
'Singsardar, Mukta'
'Sarkar, Rajib'
'Hajra, Alakananda'

_publ_section_title
;
 Environment-Friendly Protocol for the Chlorination of Imidazoheterocycles
 by Chloramine-T.
;
_journal_issue 3
_journal_name_full 'ACS omega'
_journal_page_first 3513
_journal_page_last 3521
_journal_paper_doi 10.1021/acsomega.7b01844
_journal_volume 3
_journal_year 2018
_chemical_formula_moiety 'C14 H11 Cl N2'
_chemical_formula_sum 'C14 H11 Cl N2'
_chemical_formula_weight 242.70
_space_group_crystal_system monoclinic
_space_group_IT_number 14
_space_group_name_Hall '-P 2ybc'
_space_group_name_H-M_alt 'P 1 21/c 1'
_atom_sites_solution_hydrogens geom
_audit_creation_method SHELXL-2014/7
_cell_angle_alpha 90
_cell_angle_beta 106.975(6)
_cell_angle_gamma 90
_cell_formula_units_Z 4
_cell_length_a 10.9140(15)
_cell_length_b 11.6724(17)
_cell_length_c 9.8263(15)
_cell_measurement_reflns_used 37558
_cell_measurement_temperature 296(2)
_cell_measurement_theta_max 28.134
_cell_measurement_theta_min 1.951
_cell_volume 1197.3(3)
_computing_structure_refinement 'SHELXL-2014/7 (Sheldrick, 2014)'
_diffrn_ambient_temperature 296(2)
_diffrn_measured_fraction_theta_full 1.000
_diffrn_measured_fraction_theta_max 0.989
_diffrn_measurement_device_type 'CCD area detector'
_diffrn_measurement_method 'phi and omega scans'
_diffrn_radiation_type MoK\a
_diffrn_radiation_wavelength 0.71073
_diffrn_reflns_av_R_equivalents 0.1082
_diffrn_reflns_av_unetI/netI 0.0735
_diffrn_reflns_Laue_measured_fraction_full 1.000
_diffrn_reflns_Laue_measured_fraction_max 0.989
_diffrn_reflns_limit_h_max 14
_diffrn_reflns_limit_h_min -14
_diffrn_reflns_limit_k_max 15
_diffrn_reflns_limit_k_min -15
_diffrn_reflns_limit_l_max 13
_diffrn_reflns_limit_l_min -13
_diffrn_reflns_number 37558
_diffrn_reflns_point_group_measured_fraction_full 1.000
_diffrn_reflns_point_group_measured_fraction_max 0.989
_diffrn_reflns_theta_full 25.242
_diffrn_reflns_theta_max 28.134
_diffrn_reflns_theta_min 1.951
_diffrn_source 'fine-focus sealed tube'
_exptl_absorpt_coefficient_mu 0.296
_exptl_crystal_colour colourless
_exptl_crystal_density_diffrn 1.346
_exptl_crystal_description rectangular
_exptl_crystal_F_000 504
_exptl_crystal_size_max 0.34
_exptl_crystal_size_mid 0.28
_exptl_crystal_size_min 0.20
_refine_diff_density_max 0.272
_refine_diff_density_min -0.544
_refine_diff_density_rms 0.121
_refine_ls_extinction_method none
_refine_ls_goodness_of_fit_ref 0.848
_refine_ls_hydrogen_treatment constr
_refine_ls_matrix_type full
_refine_ls_number_parameters 155
_refine_ls_number_reflns 2898
_refine_ls_number_restraints 0
_refine_ls_restrained_S_all 0.848
_refine_ls_R_factor_all 0.0959
_refine_ls_R_factor_gt 0.0560
_refine_ls_shift/su_max 0.073
_refine_ls_shift/su_mean 0.002
_refine_ls_structure_factor_coef Fsqd
_refine_ls_weighting_details 'w=1/[\s^2^(Fo^2^)+(0.1000P)^2^+0.6827P] where P=(Fo^2^+2Fc^2^)/3'
_refine_ls_weighting_scheme calc
_refine_ls_wR_factor_gt 0.1356
_refine_ls_wR_factor_ref 0.1689
_reflns_Friedel_coverage 0.000
_reflns_number_gt 1827
_reflns_number_total 2898
_reflns_threshold_expression 'I > 2\s(I)'
_cod_data_source_file ao7b01844_si_002.cif
_cod_data_source_block vbchem262_a
_cod_original_sg_symbol_H-M 'P 21/c'
_cod_database_code 4516191
_shelx_shelxl_version_number 2014/7
_shelx_space_group_comment
;
The symmetry employed for this shelxl refinement is uniquely defined
by the following loop, which should always be used as a source of
symmetry information in preference to the above space-group names.
They are only intended as comments.
;

loop_
_space_group_symop_operation_xyz
'x, y, z'
'-x, y+1/2, -z+1/2'
'-x, -y, -z'
'x, -y-1/2, z-1/2'

loop_
_atom_site_label
_atom_site_type_symbol
_atom_site_fract_x
_atom_site_fract_y
_atom_site_fract_z
_atom_site_U_iso_or_equiv
_atom_site_adp_type
_atom_site_occupancy
_atom_site_site_symmetry_order
_atom_site_calc_flag
_atom_site_refinement_flags_posn
_atom_site_refinement_flags_adp
Cl1 Cl 0.68240(7) 0.93660(5) 0.24648(8) 0.0597(3) Uani 1 1 d . .
N1 N 0.52635(17) 0.81329(15) 0.35313(19) 0.0400(4) Uani 1 1 d . .
N2 N 0.60121(18) 0.63311(16) 0.3706(2) 0.0448(5) Uani 1 1 d . .
C4 C 0.5137(2) 0.70118(19) 0.3973(2) 0.0415(5) Uani 1 1 d . .
C7 C 0.6729(2) 0.70149(19) 0.3090(2) 0.0407(5) Uani 1 1 d . .
C3 C 0.4454(2) 0.9001(2) 0.3653(3) 0.0479(6) Uani 1 1 d . .
H3 H 0.4546 0.9735 0.3326 0.057 Uiso 1 1 calc R U
C2 C 0.3523(2) 0.8763(2) 0.4258(3) 0.0509(6) Uani 1 1 d . .
H2 H 0.2975 0.9347 0.4357 0.061 Uiso 1 1 calc R U
C14 C 0.4153(2) 0.6792(2) 0.4604(3) 0.0463(6) Uani 1 1 d . .
H14 H 0.4050 0.6058 0.4922 0.056 Uiso 1 1 calc R U
C8 C 0.7813(2) 0.6548(2) 0.2662(2) 0.0437(5) Uani 1 1 d . .
C6 C 0.6286(2) 0.81206(19) 0.2986(2) 0.0412(5) Uani 1 1 d . .
C5 C 0.3352(2) 0.7648(2) 0.4748(3) 0.0476(6) Uani 1 1 d . .
C13 C 0.8470(3) 0.5599(2) 0.3370(3) 0.0565(7) Uani 1 1 d . .
H13 H 0.8234 0.5278 0.4122 0.068 Uiso 1 1 calc R U
C9 C 0.8184(2) 0.7012(3) 0.1544(3) 0.0575(7) Uani 1 1 d . .
H9 H 0.7762 0.7653 0.1066 0.069 Uiso 1 1 calc R U
C1 C 0.2276(3) 0.7443(3) 0.5386(4) 0.0687(8) Uani 1 1 d . .
H1A H 0.1471 0.7518 0.4661 0.103 Uiso 1 1 calc R U
H1B H 0.2322 0.7995 0.6124 0.103 Uiso 1 1 calc R U
H1C H 0.2348 0.6685 0.5781 0.103 Uiso 1 1 calc R U
C10 C 0.9179(3) 0.6525(3) 0.1138(3) 0.0733(9) Uani 1 1 d . .
H10 H 0.9417 0.6836 0.0381 0.088 Uiso 1 1 calc R U
C12 C 0.9471(3) 0.5132(3) 0.2964(3) 0.0698(8) Uani 1 1 d . .
H12 H 0.9912 0.4504 0.3453 0.084 Uiso 1 1 calc R U
C11 C 0.9819(3) 0.5589(3) 0.1843(4) 0.0763(9) Uani 1 1 d . .
H11 H 1.0485 0.5265 0.1564 0.092 Uiso 1 1 calc R U

loop_
_atom_site_aniso_label
_atom_site_aniso_U_11
_atom_site_aniso_U_22
_atom_site_aniso_U_33
_atom_site_aniso_U_23
_atom_site_aniso_U_13
_atom_site_aniso_U_12
Cl1 0.0635(5) 0.0450(4) 0.0773(5) 0.0070(3) 0.0310(4) -0.0097(3)
N1 0.0399(10) 0.0338(9) 0.0462(10) -0.0011(8) 0.0126(8) -0.0024(8)
N2 0.0464(11) 0.0384(10) 0.0527(11) -0.0009(8) 0.0193(9) -0.0003(8)
C4 0.0440(12) 0.0345(11) 0.0459(12) -0.0019(9) 0.0128(10) -0.0030(9)
C7 0.0379(11) 0.0422(12) 0.0409(11) -0.0030(9) 0.0099(9) -0.0030(9)
C3 0.0512(14) 0.0351(12) 0.0576(14) 0.0010(10) 0.0163(11) 0.0034(10)
C2 0.0503(14) 0.0444(13) 0.0602(14) -0.0023(11) 0.0194(12) 0.0078(11)
C14 0.0469(13) 0.0395(12) 0.0563(13) 0.0007(10) 0.0212(11) -0.0037(10)
C8 0.0364(11) 0.0484(13) 0.0439(11) -0.0043(10) 0.0080(9) -0.0009(10)
C6 0.0394(12) 0.0416(12) 0.0429(11) 0.0015(9) 0.0126(9) -0.0055(9)
C5 0.0455(13) 0.0474(13) 0.0515(13) -0.0032(11) 0.0168(11) -0.0008(10)
C13 0.0534(15) 0.0546(15) 0.0607(15) 0.0020(12) 0.0157(12) 0.0065(12)
C9 0.0465(14) 0.0744(18) 0.0539(14) 0.0083(13) 0.0182(12) 0.0089(13)
C1 0.0656(18) 0.0665(18) 0.087(2) 0.0038(16) 0.0428(17) 0.0017(15)
C10 0.0534(17) 0.105(3) 0.0692(18) 0.0117(18) 0.0302(15) 0.0152(17)
C12 0.0510(16) 0.072(2) 0.082(2) 0.0049(16) 0.0110(15) 0.0196(14)
C11 0.0432(15) 0.107(3) 0.081(2) -0.0089(19) 0.0224(15) 0.0155(16)

loop_
_atom_type_symbol
_atom_type_description
_atom_type_scat_dispersion_real
_atom_type_scat_dispersion_imag
_atom_type_scat_source
C C 0.0033 0.0016 'International Tables Vol C Tables 4.2.6.8 and 6.1.1.4'
H H 0.0000 0.0000 'International Tables Vol C Tables 4.2.6.8 and 6.1.1.4'
N N 0.0061 0.0033 'International Tables Vol C Tables 4.2.6.8 and 6.1.1.4'
Cl Cl 0.1484 0.1585 'International Tables Vol C Tables 4.2.6.8 and 6.1.1.4'

loop_
_geom_angle_atom_site_label_1
_geom_angle_atom_site_label_2
_geom_angle_atom_site_label_3
_geom_angle
C6 N1 C3 131.2(2)
C6 N1 C4 106.06(18)
C3 N1 C4 122.68(19)
C4 N2 C7 105.91(18)
N2 C4 N1 110.94(19)
N2 C4 C14 131.5(2)
N1 C4 C14 117.6(2)
C6 C7 N2 110.23(19)
C6 C7 C8 128.5(2)
N2 C7 C8 121.3(2)
C2 C3 N1 118.3(2)
C2 C3 H3 120.9
N1 C3 H3 120.9
C3 C2 C5 122.0(2)
C3 C2 H2 119.0
C5 C2 H2 119.0
C5 C14 C4 120.4(2)
C5 C14 H14 119.8
C4 C14 H14 119.8
C9 C8 C13 118.8(2)
C9 C8 C7 121.7(2)
C13 C8 C7 119.5(2)
C7 C6 N1 106.85(19)
C7 C6 Cl1 132.94(18)
N1 C6 Cl1 120.01(17)
C14 C5 C2 119.1(2)
C14 C5 C1 122.0(2)
C2 C5 C1 118.9(2)
C12 C13 C8 120.4(3)
C12 C13 H13 119.8
C8 C13 H13 119.8
C10 C9 C8 120.1(3)
C10 C9 H9 119.9
C8 C9 H9 119.9
C5 C1 H1A 109.5
C5 C1 H1B 109.5
H1A C1 H1B 109.5
C5 C1 H1C 109.5
H1A C1 H1C 109.5
H1B C1 H1C 109.5
C11 C10 C9 120.5(3)
C11 C10 H10 119.7
C9 C10 H10 119.7
C11 C12 C13 120.4(3)
C11 C12 H12 119.8
C13 C12 H12 119.8
C10 C11 C12 119.8(3)
C10 C11 H11 120.1
C12 C11 H11 120.1

loop_
_geom_bond_atom_site_label_1
_geom_bond_atom_site_label_2
_geom_bond_distance
Cl1 C6 1.702(2)
N1 C6 1.372(3)
N1 C3 1.372(3)
N1 C4 1.398(3)
N2 C4 1.326(3)
N2 C7 1.375(3)
C4 C14 1.412(3)
C7 C6 1.371(3)
C7 C8 1.472(3)
C3 C2 1.349(3)
C3 H3 0.9300
C2 C5 1.419(3)
C2 H2 0.9300
C14 C5 1.361(3)
C14 H14 0.9300
C8 C9 1.387(3)
C8 C13 1.390(3)
C5 C1 1.503(3)
C13 C12 1.379(4)
C13 H13 0.9300
C9 C10 1.384(4)
C9 H9 0.9300
C1 H1A 0.9600
C1 H1B 0.9600
C1 H1C 0.9600
C10 C11 1.370(4)
C10 H10 0.9300
C12 C11 1.374(4)
C12 H12 0.9300
C11 H11 0.9300
